data_1547782
loop_
_publ_author_name
'An, Yuanyuan'
'Wu, Jie'

_publ_section_title
;
 Synthesis of Tetrahydropyridine Derivatives through a Reaction of
 1,6-Enynes, Sulfur Dioxide, and Aryldiazonium Tetrafluoroborates.
;
_journal_issue 21
_journal_name_full 'Organic letters'
_journal_page_first 6028
_journal_page_last 6031
_journal_paper_doi 10.1021/acs.orglett.7b03195
_journal_volume 19
_journal_year 2017
_chemical_formula_sum 'C33 H31 Cl2 N3 O4 S2'
_chemical_formula_weight 668.63
_space_group_crystal_system triclinic
_space_group_IT_number 2
_space_group_name_Hall '-P 1'
_space_group_name_H-M_alt 'P -1'
_symmetry_space_group_name_Hall '-P 1'
_symmetry_space_group_name_H-M 'P -1'
_atom_sites_solution_hydrogens geom
_audit_creation_method SHELXL-2014/7
_cell_angle_alpha 83.992(5)
_cell_angle_beta 88.531(5)
_cell_angle_gamma 73.514(5)
_cell_formula_units_Z 2
_cell_length_a 9.974(3)
_cell_length_b 14.056(4)
_cell_length_c 14.062(4)
_cell_measurement_reflns_used 3065
_cell_measurement_temperature 296(2)
_cell_measurement_theta_max 25.27
_cell_measurement_theta_min 2.21
_cell_volume 1880.0(9)
_computing_cell_refinement 'Bruker SAINT'
_computing_data_collection 'Bruker APEX2'
_computing_data_reduction 'Bruker SAINT'
_computing_molecular_graphics 'Bruker SHELXTL'
_computing_publication_material 'Bruker SHELXTL'
_computing_structure_refinement 'SHELXL-2014/7 (Sheldrick, 2014)'
_computing_structure_solution 'SHELXS-97 (Sheldrick, 2008)'
_diffrn_ambient_temperature 296(2)
_diffrn_measured_fraction_theta_full 0.986
_diffrn_measured_fraction_theta_max 0.986
_diffrn_measurement_device_type 'Bruker APEX-II CCD'
_diffrn_measurement_method '\f and \w scans'
_diffrn_radiation_type MoK\a
_diffrn_radiation_wavelength 0.71073
_diffrn_reflns_av_R_equivalents 0.0282
_diffrn_reflns_av_unetI/netI 0.0659
_diffrn_reflns_Laue_measured_fraction_full 0.986
_diffrn_reflns_Laue_measured_fraction_max 0.986
_diffrn_reflns_limit_h_max 12
_diffrn_reflns_limit_h_min -12
_diffrn_reflns_limit_k_max 17
_diffrn_reflns_limit_k_min -15
_diffrn_reflns_limit_l_max 17
_diffrn_reflns_limit_l_min -17
_diffrn_reflns_number 13206
_diffrn_reflns_point_group_measured_fraction_full 0.986
_diffrn_reflns_point_group_measured_fraction_max 0.986
_diffrn_reflns_theta_full 25.242
_diffrn_reflns_theta_max 26.921
_diffrn_reflns_theta_min 1.456
_exptl_absorpt_coefficient_mu 0.320
_exptl_absorpt_correction_T_max 0.901
_exptl_absorpt_correction_T_min 0.814
_exptl_absorpt_correction_type multi-scan
_exptl_absorpt_process_details sadabs
_exptl_crystal_colour yellow
_exptl_crystal_density_diffrn 1.181
_exptl_crystal_description block
_exptl_crystal_F_000 696
_exptl_crystal_size_max 0.450
_exptl_crystal_size_mid 0.360
_exptl_crystal_size_min 0.210
_refine_diff_density_max 0.378
_refine_diff_density_min -0.537
_refine_diff_density_rms 0.096
_refine_ls_extinction_method none
_refine_ls_goodness_of_fit_ref 0.976
_refine_ls_hydrogen_treatment constr
_refine_ls_matrix_type full
_refine_ls_number_parameters 400
_refine_ls_number_reflns 8028
_refine_ls_number_restraints 6
_refine_ls_restrained_S_all 0.976
_refine_ls_R_factor_all 0.1005
_refine_ls_R_factor_gt 0.0657
_refine_ls_shift/su_max 0.005
_refine_ls_shift/su_mean 0.000
_refine_ls_structure_factor_coef Fsqd
_refine_ls_weighting_details 'w=1/[\s^2^(Fo^2^)+(0.1533P)^2^] where P=(Fo^2^+2Fc^2^)/3'
_refine_ls_weighting_scheme calc
_refine_ls_wR_factor_gt 0.2033
_refine_ls_wR_factor_ref 0.2365
_reflns_Friedel_coverage 0.000
_reflns_number_gt 4936
_reflns_number_total 8028
_reflns_threshold_expression 'I > 2\s(I)'
_cod_data_source_file ol7b03195_si_001.cif
_cod_data_source_block mo_60926aa
_cod_depositor_comments 'Adding full bibliography for 1547782--1547783.cif.'
_cod_original_cell_volume 1880.1(10)
_cod_database_code 1547782
_shelx_shelxl_version_number 2014/7
_shelx_space_group_comment
; 
The symmetry employed for this shelxl refinement is uniquely defined 
by the following loop, which should always be used as a source of 
symmetry information in preference to the above space-group names. 
They are only intended as comments. 
;
_shelx_estimated_absorpt_t_min 0.869
_shelx_estimated_absorpt_t_max 0.936
_platon_squeeze_void_probe_radius 1.20

loop_
_space_group_symop_operation_xyz
'x, y, z'
'-x, -y, -z'

loop_
_atom_site_label
_atom_site_type_symbol
_atom_site_fract_x
_atom_site_fract_y
_atom_site_fract_z
_atom_site_U_iso_or_equiv
_atom_site_adp_type
_atom_site_occupancy
_atom_site_site_symmetry_order
_atom_site_calc_flag
_atom_site_refinement_flags_posn
_atom_site_refinement_flags_adp
S1 S 0.31083(8) 0.71287(6) 0.06333(5) 0.0413(2) Uani 1 1 d . .
S2 S -0.07646(9) 0.90876(6) 0.30108(7) 0.0503(3) Uani 1 1 d . .
Cl1 Cl 0.95799(11) 0.64438(10) 0.07255(10) 0.0835(4) Uani 1 1 d . .
Cl2 Cl 0.65188(13) 0.04928(8) 0.51638(13) 0.1005(5) Uani 1 1 d . U
N1 N 0.0673(3) 0.82119(19) 0.28412(17) 0.0411(6) Uani 1 1 d . .
N2 N 0.2775(3) 0.5147(2) 0.4240(2) 0.0576(8) Uani 1 1 d . .
O1 O 0.2838(2) 0.62828(19) 0.02686(16) 0.0528(6) Uani 1 1 d . .
O2 O 0.2532(3) 0.8087(2) 0.01166(16) 0.0581(7) Uani 1 1 d . .
O3 O -0.1717(3) 0.9075(2) 0.2275(2) 0.0673(7) Uani 1 1 d . .
O4 O -0.1117(3) 0.89082(19) 0.3988(2) 0.0680(8) Uani 1 1 d . .
C1 C 0.1238(4) 0.8174(2) 0.1865(2) 0.0460(8) Uani 1 1 d . .
H1A H 0.1554 0.8759 0.1682 0.055 Uiso 1 1 calc R U
H1B H 0.0514 0.8170 0.1420 0.055 Uiso 1 1 calc R U
C2 C 0.2439(3) 0.7249(2) 0.18291(19) 0.0343(6) Uani 1 1 d . .
C3 C 0.3031(3) 0.6604(2) 0.25795(19) 0.0345(6) Uani 1 1 d . .
C4 C 0.2526(3) 0.6823(2) 0.3580(2) 0.0379(7) Uani 1 1 d . .
H4 H 0.3366 0.6700 0.3975 0.046 Uiso 1 1 calc R U
C5 C 0.1768(4) 0.7938(2) 0.3567(2) 0.0439(7) Uani 1 1 d . .
H5A H 0.1362 0.8079 0.4189 0.053 Uiso 1 1 calc R U
H5B H 0.2427 0.8325 0.3426 0.053 Uiso 1 1 calc R U
C6 C 0.4942(3) 0.6920(2) 0.0710(2) 0.0408(7) Uani 1 1 d . .
C7 C 0.5827(4) 0.6099(3) 0.0321(2) 0.0486(8) Uani 1 1 d . .
H7 H 0.5457 0.5653 0.0049 0.058 Uiso 1 1 calc R U
C8 C 0.7260(4) 0.5949(3) 0.0339(3) 0.0527(9) Uani 1 1 d . .
H8 H 0.7859 0.5402 0.0081 0.063 Uiso 1 1 calc R U
C9 C 0.7784(4) 0.6618(3) 0.0744(3) 0.0536(9) Uani 1 1 d . .
C10 C 0.6923(4) 0.7423(3) 0.1150(3) 0.0557(9) Uani 1 1 d . .
H10 H 0.7299 0.7856 0.1439 0.067 Uiso 1 1 calc R U
C11 C 0.5481(4) 0.7578(2) 0.1120(2) 0.0474(8) Uani 1 1 d . .
H11 H 0.4884 0.8125 0.1377 0.057 Uiso 1 1 calc R U
C12 C -0.0403(3) 1.0251(2) 0.2833(2) 0.0446(7) Uani 1 1 d . .
C13 C 0.0258(4) 1.0545(3) 0.3562(3) 0.0548(9) Uani 1 1 d . .
H13 H 0.0459 1.0148 0.4141 0.066 Uiso 1 1 calc R U
C14 C 0.0614(4) 1.1427(3) 0.3423(3) 0.0649(10) Uani 1 1 d . .
H14 H 0.1073 1.1613 0.3908 0.078 Uiso 1 1 calc R U
C15 C 0.0300(4) 1.2039(3) 0.2577(3) 0.0621(10) Uani 1 1 d . .
C16 C -0.0403(5) 1.1758(3) 0.1875(3) 0.0631(10) Uani 1 1 d . .
H16 H -0.0654 1.2173 0.1310 0.076 Uiso 1 1 calc R U
C17 C -0.0743(4) 1.0848(3) 0.2008(3) 0.0578(9) Uani 1 1 d . .
H17 H -0.1203 1.0657 0.1527 0.069 Uiso 1 1 calc R U
C18 C 0.0699(6) 1.3009(3) 0.2409(4) 0.0899(15) Uani 1 1 d . .
H18A H 0.0094 1.3451 0.1931 0.135 Uiso 1 1 calc R U
H18B H 0.1650 1.2873 0.2195 0.135 Uiso 1 1 calc R U
H18C H 0.0605 1.3317 0.2995 0.135 Uiso 1 1 calc R U
C19 C 0.4256(3) 0.5719(2) 0.2493(2) 0.0428(7) Uani 1 1 d . .
C20 C 0.4172(4) 0.4908(3) 0.2054(2) 0.0541(9) Uani 1 1 d . .
H20 H 0.3331 0.4890 0.1796 0.065 Uiso 1 1 calc R U
C21 C 0.5402(6) 0.4097(3) 0.2003(3) 0.0727(13) Uani 1 1 d . .
H21 H 0.5354 0.3534 0.1728 0.087 Uiso 1 1 calc R U
C22 C 0.6618(6) 0.4134(4) 0.2343(3) 0.0842(15) Uani 1 1 d . .
H22 H 0.7417 0.3609 0.2277 0.101 Uiso 1 1 calc R U
C23 C 0.6707(4) 0.4920(4) 0.2779(3) 0.0717(12) Uani 1 1 d . .
H23 H 0.7564 0.4930 0.3017 0.086 Uiso 1 1 calc R U
C24 C 0.5543(4) 0.5711(3) 0.2879(2) 0.0540(9) Uani 1 1 d . .
H24 H 0.5610 0.6241 0.3203 0.065 Uiso 1 1 calc R U
C25 C 0.1673(4) 0.6116(2) 0.4052(2) 0.0441(7) Uani 1 1 d . .
N3 N 0.2409(4) 0.4465(2) 0.4646(3) 0.0754(11) Uani 1 1 d . .
C27 C 0.3459(4) 0.3534(3) 0.4780(3) 0.0512(8) Uani 1 1 d . .
C28 C 0.4759(4) 0.3365(3) 0.4377(3) 0.0553(9) Uani 1 1 d . .
H28 H 0.5003 0.3881 0.4011 0.066 Uiso 1 1 calc R U
C29 C 0.5700(4) 0.2442(3) 0.4509(3) 0.0591(9) Uani 1 1 d . .
H29 H 0.6589 0.2328 0.4244 0.071 Uiso 1 1 calc R U
C30 C 0.5313(4) 0.1682(3) 0.5040(3) 0.0637(10) Uani 1 1 d . .
C31 C 0.4072(5) 0.1816(3) 0.5470(4) 0.0747(12) Uani 1 1 d . .
H31 H 0.3849 0.1299 0.5848 0.090 Uiso 1 1 calc R U
C32 C 0.3120(5) 0.2768(3) 0.5329(4) 0.0782(13) Uani 1 1 d . .
H32 H 0.2243 0.2883 0.5612 0.094 Uiso 1 1 calc R U
C33 C 0.0584(4) 0.5966(3) 0.3400(3) 0.0545(9) Uani 1 1 d . .
H33A H 0.1039 0.5603 0.2885 0.082 Uiso 1 1 calc R U
H33B H -0.0007 0.6604 0.3146 0.082 Uiso 1 1 calc R U
H33C H 0.0028 0.5597 0.3756 0.082 Uiso 1 1 calc R U
C34 C 0.1039(4) 0.6455(3) 0.4990(2) 0.0575(10) Uani 1 1 d . .
H34A H 0.0431 0.7122 0.4882 0.086 Uiso 1 1 calc R U
H34B H 0.1770 0.6442 0.5426 0.086 Uiso 1 1 calc R U
H34C H 0.0513 0.6017 0.5257 0.086 Uiso 1 1 calc R U

loop_
_atom_site_aniso_label
_atom_site_aniso_U_11
_atom_site_aniso_U_22
_atom_site_aniso_U_33
_atom_site_aniso_U_23
_atom_site_aniso_U_13
_atom_site_aniso_U_12
S1 0.0397(4) 0.0513(5) 0.0330(4) -0.0059(3) 0.0013(3) -0.0124(3)
S2 0.0416(5) 0.0388(4) 0.0657(6) -0.0063(4) 0.0089(4) -0.0043(4)
Cl1 0.0433(6) 0.1003(9) 0.1143(9) -0.0253(7) -0.0007(6) -0.0270(6)
Cl2 0.0623(7) 0.0410(5) 0.1909(15) -0.0191(7) -0.0329(8) 0.0025(5)
N1 0.0427(15) 0.0363(13) 0.0381(13) -0.0011(10) -0.0021(11) -0.0019(11)
N2 0.063(2) 0.0421(16) 0.0583(17) 0.0070(13) 0.0109(15) -0.0041(14)
O1 0.0436(13) 0.0724(16) 0.0492(13) -0.0228(12) 0.0026(10) -0.0219(12)
O2 0.0605(16) 0.0678(16) 0.0394(12) 0.0083(11) -0.0054(11) -0.0121(13)
O3 0.0464(15) 0.0545(15) 0.101(2) -0.0147(14) -0.0076(14) -0.0118(12)
O4 0.0666(18) 0.0532(15) 0.0779(18) -0.0081(13) 0.0320(14) -0.0090(13)
C1 0.050(2) 0.0386(17) 0.0451(17) -0.0054(14) 0.0088(15) -0.0053(14)
C2 0.0336(15) 0.0366(15) 0.0311(13) -0.0021(11) -0.0007(11) -0.0076(12)
C3 0.0329(15) 0.0365(15) 0.0334(14) -0.0044(12) -0.0027(11) -0.0081(12)
C4 0.0410(17) 0.0366(15) 0.0340(14) -0.0063(12) 0.0037(12) -0.0068(13)
C5 0.0494(19) 0.0386(16) 0.0418(16) -0.0071(13) 0.0024(14) -0.0082(14)
C6 0.0445(18) 0.0453(17) 0.0354(15) -0.0020(13) 0.0037(13) -0.0185(14)
C7 0.048(2) 0.056(2) 0.0497(18) -0.0207(15) 0.0099(15) -0.0229(16)
C8 0.045(2) 0.058(2) 0.058(2) -0.0206(17) 0.0121(16) -0.0151(17)
C9 0.0444(19) 0.064(2) 0.060(2) -0.0085(17) 0.0029(16) -0.0275(18)
C10 0.058(2) 0.055(2) 0.064(2) -0.0155(17) 0.0013(17) -0.0275(18)
C11 0.048(2) 0.0410(17) 0.0534(19) -0.0127(14) 0.0047(15) -0.0096(15)
C12 0.0391(17) 0.0383(16) 0.0502(18) -0.0061(14) 0.0028(14) -0.0006(13)
C13 0.058(2) 0.047(2) 0.054(2) -0.0086(16) -0.0035(17) -0.0040(17)
C14 0.062(3) 0.061(2) 0.073(3) -0.020(2) -0.005(2) -0.015(2)
C15 0.053(2) 0.048(2) 0.085(3) -0.011(2) 0.006(2) -0.0132(18)
C16 0.068(3) 0.046(2) 0.068(2) 0.0049(18) 0.003(2) -0.0086(18)
C17 0.060(2) 0.049(2) 0.061(2) -0.0038(17) -0.0091(18) -0.0105(18)
C18 0.083(4) 0.059(3) 0.129(4) -0.020(3) 0.012(3) -0.019(2)
C19 0.0443(18) 0.0407(17) 0.0384(16) -0.0023(13) 0.0067(13) -0.0052(14)
C20 0.063(2) 0.0470(19) 0.0452(18) -0.0072(15) 0.0048(16) -0.0029(17)
C21 0.096(4) 0.049(2) 0.056(2) -0.0125(18) 0.016(2) 0.008(2)
C22 0.076(3) 0.071(3) 0.071(3) 0.006(2) 0.021(2) 0.027(2)
C23 0.047(2) 0.080(3) 0.068(3) 0.010(2) 0.0001(19) 0.007(2)
C24 0.044(2) 0.064(2) 0.0474(18) 0.0007(16) 0.0010(15) -0.0063(17)
C25 0.0452(19) 0.0368(16) 0.0441(16) 0.0016(13) 0.0061(14) -0.0041(14)
N3 0.059(2) 0.0434(18) 0.115(3) 0.0111(18) 0.022(2) -0.0075(15)
C27 0.050(2) 0.0425(18) 0.056(2) 0.0012(15) -0.0022(16) -0.0063(15)
C28 0.056(2) 0.051(2) 0.056(2) -0.0037(16) 0.0056(17) -0.0115(17)
C29 0.042(2) 0.061(2) 0.068(2) -0.0116(19) -0.0062(17) -0.0023(17)
C30 0.048(2) 0.0413(19) 0.100(3) -0.017(2) -0.016(2) -0.0055(16)
C31 0.061(3) 0.045(2) 0.113(4) 0.010(2) -0.002(2) -0.0140(19)
C32 0.060(3) 0.046(2) 0.118(4) 0.010(2) 0.021(2) -0.0056(19)
C33 0.051(2) 0.049(2) 0.064(2) -0.0005(16) 0.0009(17) -0.0166(16)
C34 0.066(2) 0.048(2) 0.0452(18) 0.0023(15) 0.0148(17) 0.0016(17)

loop_
_atom_type_symbol
_atom_type_description
_atom_type_scat_dispersion_real
_atom_type_scat_dispersion_imag
_atom_type_scat_source
C C 0.0033 0.0016 'International Tables Vol C Tables 4.2.6.8 and 6.1.1.4'
H H 0.0000 0.0000 'International Tables Vol C Tables 4.2.6.8 and 6.1.1.4'
N N 0.0061 0.0033 'International Tables Vol C Tables 4.2.6.8 and 6.1.1.4'
O O 0.0106 0.0060 'International Tables Vol C Tables 4.2.6.8 and 6.1.1.4'
S S 0.1246 0.1234 'International Tables Vol C Tables 4.2.6.8 and 6.1.1.4'
Cl Cl 0.1484 0.1585 'International Tables Vol C Tables 4.2.6.8 and 6.1.1.4'

loop_
_geom_angle_atom_site_label_1
_geom_angle_atom_site_label_2
_geom_angle_atom_site_label_3
_geom_angle
O2 S1 O1 117.59(15)
O2 S1 C6 107.76(15)
O1 S1 C6 108.69(15)
O2 S1 C2 105.34(14)
O1 S1 C2 110.18(14)
C6 S1 C2 106.74(14)
O4 S2 O3 119.88(18)
O4 S2 N1 105.44(15)
O3 S2 N1 106.62(15)
O4 S2 C12 108.94(16)
O3 S2 C12 106.98(17)
N1 S2 C12 108.55(15)
C5 N1 C1 112.4(3)
C5 N1 S2 119.4(2)
C1 N1 S2 117.4(2)
N3 N2 C25 116.5(3)
N1 C1 C2 109.4(2)
C3 C2 C1 126.4(3)
C3 C2 S1 122.3(2)
C1 C2 S1 111.21(19)
C2 C3 C19 123.4(3)
C2 C3 C4 119.4(3)
C19 C3 C4 117.0(2)
C3 C4 C5 108.8(2)
C3 C4 C25 113.8(2)
C5 C4 C25 114.4(3)
N1 C5 C4 109.1(2)
C11 C6 C7 120.4(3)
C11 C6 S1 120.4(3)
C7 C6 S1 119.2(2)
C8 C7 C6 119.9(3)
C9 C8 C7 119.0(3)
C8 C9 C10 121.8(3)
C8 C9 Cl1 118.5(3)
C10 C9 Cl1 119.7(3)
C9 C10 C11 118.9(3)
C6 C11 C10 119.9(3)
C17 C12 C13 120.0(3)
C17 C12 S2 121.4(3)
C13 C12 S2 118.6(3)
C14 C13 C12 119.7(4)
C13 C14 C15 121.1(4)
C16 C15 C14 118.6(4)
C16 C15 C18 119.7(4)
C14 C15 C18 121.7(4)
C15 C16 C17 120.4(4)
C12 C17 C16 120.1(4)
C20 C19 C24 118.8(3)
C20 C19 C3 122.5(3)
C24 C19 C3 118.7(3)
C19 C20 C21 118.5(4)
C22 C21 C20 121.0(4)
C21 C22 C23 120.9(4)
C22 C23 C24 120.8(5)
C23 C24 C19 120.0(4)
N2 C25 C34 109.3(3)
N2 C25 C33 108.2(3)
C34 C25 C33 111.2(3)
N2 C25 C4 102.4(3)
C34 C25 C4 111.2(3)
C33 C25 C4 114.0(3)
N2 N3 C27 115.8(3)
C28 C27 C32 119.2(3)
C28 C27 N3 123.4(3)
C32 C27 N3 117.4(3)
C29 C28 C27 120.3(4)
C28 C29 C30 119.0(4)
C31 C30 C29 122.9(4)
C31 C30 Cl2 119.0(3)
C29 C30 Cl2 118.1(3)
C30 C31 C32 117.3(4)
C27 C32 C31 121.2(4)

loop_
_geom_bond_atom_site_label_1
_geom_bond_atom_site_label_2
_geom_bond_distance
S1 O2 1.432(3)
S1 O1 1.437(2)
S1 C6 1.773(3)
S1 C2 1.800(3)
S2 O4 1.424(3)
S2 O3 1.428(3)
S2 N1 1.634(3)
S2 C12 1.764(3)
Cl1 C9 1.738(4)
Cl2 C30 1.755(4)
N1 C5 1.456(4)
N1 C1 1.470(4)
N2 N3 1.205(4)
N2 C25 1.491(4)
C1 C2 1.502(4)
C2 C3 1.345(4)
C3 C19 1.489(4)
C3 C4 1.515(4)
C4 C5 1.533(4)
C4 C25 1.570(4)
C6 C11 1.373(5)
C6 C7 1.393(5)
C7 C8 1.384(5)
C8 C9 1.375(5)
C9 C10 1.379(5)
C10 C11 1.394(5)
C12 C17 1.348(5)
C12 C13 1.392(5)
C13 C14 1.376(5)
C14 C15 1.381(6)
C15 C16 1.376(6)
C15 C18 1.520(6)
C16 C17 1.408(5)
C19 C20 1.376(5)
C19 C24 1.403(5)
C20 C21 1.424(6)
C21 C22 1.332(8)
C22 C23 1.344(7)
C23 C24 1.377(6)
C25 C34 1.512(4)
C25 C33 1.512(5)
N3 C27 1.423(5)
C27 C28 1.370(5)
C27 C32 1.375(5)
C28 C29 1.366(5)
C29 C30 1.378(6)
C30 C31 1.337(6)
C31 C32 1.401(6)

loop_
_geom_torsion_atom_site_label_1
_geom_torsion_atom_site_label_2
_geom_torsion_atom_site_label_3
_geom_torsion_atom_site_label_4
_geom_torsion
O4 S2 N1 C5 -42.0(3)
O3 S2 N1 C5 -170.5(2)
C12 S2 N1 C5 74.6(3)
O4 S2 N1 C1 176.2(2)
O3 S2 N1 C1 47.8(3)
C12 S2 N1 C1 -67.2(3)
C5 N1 C1 C2 43.1(3)
S2 N1 C1 C2 -172.6(2)
N1 C1 C2 C3 -7.2(4)
N1 C1 C2 S1 176.7(2)
O2 S1 C2 C3 -161.5(3)
O1 S1 C2 C3 70.7(3)
C6 S1 C2 C3 -47.1(3)
O2 S1 C2 C1 14.8(3)
O1 S1 C2 C1 -112.9(2)
C6 S1 C2 C1 129.2(2)
C1 C2 C3 C19 -177.7(3)
S1 C2 C3 C19 -1.9(4)
C1 C2 C3 C4 -3.4(5)
S1 C2 C3 C4 172.4(2)
C2 C3 C4 C5 -19.9(4)
C19 C3 C4 C5 154.8(3)
C2 C3 C4 C25 109.0(3)
C19 C3 C4 C25 -76.4(3)
C1 N1 C5 C4 -69.1(3)
S2 N1 C5 C4 147.4(2)
C3 C4 C5 N1 54.1(3)
C25 C4 C5 N1 -74.4(3)
O2 S1 C6 C11 57.5(3)
O1 S1 C6 C11 -174.1(3)
C2 S1 C6 C11 -55.2(3)
O2 S1 C6 C7 -120.4(3)
O1 S1 C6 C7 8.0(3)
C2 S1 C6 C7 126.8(3)
C11 C6 C7 C8 -0.6(5)
S1 C6 C7 C8 177.3(3)
C6 C7 C8 C9 0.0(5)
C7 C8 C9 C10 1.4(6)
C7 C8 C9 Cl1 -177.8(3)
C8 C9 C10 C11 -2.1(6)
Cl1 C9 C10 C11 177.0(3)
C7 C6 C11 C10 -0.2(5)
S1 C6 C11 C10 -178.1(3)
C9 C10 C11 C6 1.5(5)
O4 S2 C12 C17 -145.0(3)
O3 S2 C12 C17 -14.1(3)
N1 S2 C12 C17 100.6(3)
O4 S2 C12 C13 35.5(3)
O3 S2 C12 C13 166.5(3)
N1 S2 C12 C13 -78.8(3)
C17 C12 C13 C14 -2.7(5)
S2 C12 C13 C14 176.8(3)
C12 C13 C14 C15 1.4(6)
C13 C14 C15 C16 1.2(6)
C13 C14 C15 C18 -179.4(4)
C14 C15 C16 C17 -2.4(6)
C18 C15 C16 C17 178.1(4)
C13 C12 C17 C16 1.4(5)
S2 C12 C17 C16 -178.0(3)
C15 C16 C17 C12 1.1(6)
C2 C3 C19 C20 -69.2(4)
C4 C3 C19 C20 116.4(3)
C2 C3 C19 C24 111.2(3)
C4 C3 C19 C24 -63.3(4)
C24 C19 C20 C21 -0.5(5)
C3 C19 C20 C21 179.8(3)
C19 C20 C21 C22 -2.3(6)
C20 C21 C22 C23 2.8(7)
C21 C22 C23 C24 -0.5(7)
C22 C23 C24 C19 -2.3(6)
C20 C19 C24 C23 2.8(5)
C3 C19 C24 C23 -177.6(3)
N3 N2 C25 C34 59.0(5)
N3 N2 C25 C33 -62.3(4)
N3 N2 C25 C4 177.0(3)
C3 C4 C25 N2 70.9(3)
C5 C4 C25 N2 -163.2(3)
C3 C4 C25 C34 -172.5(3)
C5 C4 C25 C34 -46.5(4)
C3 C4 C25 C33 -45.7(4)
C5 C4 C25 C33 80.2(3)
C25 N2 N3 C27 177.2(3)
N2 N3 C27 C28 -8.2(6)
N2 N3 C27 C32 173.1(4)
C32 C27 C28 C29 0.9(6)
N3 C27 C28 C29 -177.7(4)
C27 C28 C29 C30 1.0(6)
C28 C29 C30 C31 -3.0(7)
C28 C29 C30 Cl2 177.8(3)
C29 C30 C31 C32 2.8(7)
Cl2 C30 C31 C32 -178.0(4)
C28 C27 C32 C31 -1.0(7)
N3 C27 C32 C31 177.7(4)
C30 C31 C32 C27 -0.8(8)

loop_
_platon_squeeze_void_nr
_platon_squeeze_void_average_x
_platon_squeeze_void_average_y
_platon_squeeze_void_average_z
_platon_squeeze_void_volume
_platon_squeeze_void_count_electrons
_platon_squeeze_void_content
1 -0.049 0.000 0.000 393 76 ' '
